data_2217098
loop_
_publ_author_name
'Liang-Zhong Xu'
'Xu Yi'
'Guang-Wei An'
'Gong-Sheng Zhang'
'Chun-Fang Li'

_publ_section_title
;
 Ethyl 2-acetylhydrazono-2-phenylacetate
;
_journal_coeditor_code HG2352
_journal_issue 1
_journal_name_full 'Acta Crystallographica Section E'
_journal_page_first o33
_journal_page_last o33
_journal_paper_doi 10.1107/S1600536807060941
_journal_volume 64
_journal_year 2008
_chemical_formula_iupac 'C12 H14 N2 O3'
_chemical_formula_moiety 'C12 H14 N2 O3'
_chemical_formula_sum 'C12 H14 N2 O3'
_chemical_formula_weight 234.25
_chemical_name_systematic
;
Ethyl 2-acetylhydrazono-2-phenylacetate
;
_space_group_IT_number 61
_symmetry_cell_setting orthorhombic
_symmetry_space_group_name_Hall '-P 2ac 2ab'
_symmetry_space_group_name_H-M 'P b c a'
_atom_sites_solution_hydrogens geom
_atom_sites_solution_primary direct
_atom_sites_solution_secondary difmap
_audit_creation_method SHELXL-97
_cell_angle_alpha 90.00
_cell_angle_beta 90.00
_cell_angle_gamma 90.00
_cell_formula_units_Z 8
_cell_length_a 9.3039(19)
_cell_length_b 15.752(3)
_cell_length_c 17.129(3)
_cell_measurement_reflns_used 2998
_cell_measurement_temperature 153(2)
_cell_measurement_theta_max 21.88
_cell_measurement_theta_min 2.31
_cell_volume 2510.3(8)
_computing_cell_refinement 'RAPID-AUTO (Rigaku 2004)'
_computing_data_collection 'RAPID-AUTO (Rigaku 2004)'
_computing_data_reduction 'RAPID-AUTO (Rigaku 2004)'
_computing_molecular_graphics 'SHELXTL (Sheldrick, 2001)'
_computing_publication_material 'SHELXTL (Sheldrick, 2001)'
_computing_structure_refinement 'SHELXTL (Sheldrick, 2001)'
_computing_structure_solution 'SHELXTL (Sheldrick, 2001)'
_diffrn_ambient_temperature 153(2)
_diffrn_measured_fraction_theta_full 0.998
_diffrn_measured_fraction_theta_max 0.998
_diffrn_measurement_device_type 'Rigaku R-AXIS Rapid IP area-detector'
_diffrn_measurement_method '\w Oscillation'
_diffrn_radiation_monochromator graphite
_diffrn_radiation_source 'Rotating Anode'
_diffrn_radiation_type MoK\a
_diffrn_radiation_wavelength 0.71073
_diffrn_reflns_av_R_equivalents 0.0233
_diffrn_reflns_av_sigmaI/netI 0.0127
_diffrn_reflns_limit_h_max 11
_diffrn_reflns_limit_h_min -11
_diffrn_reflns_limit_k_max 18
_diffrn_reflns_limit_k_min -18
_diffrn_reflns_limit_l_max 20
_diffrn_reflns_limit_l_min -20
_diffrn_reflns_number 18227
_diffrn_reflns_theta_full 25.00
_diffrn_reflns_theta_max 25.00
_diffrn_reflns_theta_min 3.23
_diffrn_standards_decay_% 0
_diffrn_standards_number 0
_exptl_absorpt_coefficient_mu 0.090
_exptl_absorpt_correction_T_max 0.9910
_exptl_absorpt_correction_T_min 0.9717
_exptl_absorpt_correction_type multi-scan
_exptl_absorpt_process_details '(ABSCOR; Higashi 1995)'
_exptl_crystal_colour colorless
_exptl_crystal_density_diffrn 1.240
_exptl_crystal_density_method 'not measured'
_exptl_crystal_description block
_exptl_crystal_F_000 992
_exptl_crystal_size_max 0.32
_exptl_crystal_size_mid 0.22
_exptl_crystal_size_min 0.10
_refine_diff_density_max 0.225
_refine_diff_density_min -0.124
_refine_ls_extinction_coef 0.030(2)
_refine_ls_extinction_expression Fc^*^=kFc[1+0.001xFc^2^\l^3^/sin(2\q)]^-1/4^
_refine_ls_extinction_method SHELXL
_refine_ls_goodness_of_fit_ref 1.090
_refine_ls_hydrogen_treatment constr
_refine_ls_matrix_type full
_refine_ls_number_parameters 156
_refine_ls_number_reflns 2206
_refine_ls_number_restraints 0
_refine_ls_restrained_S_all 1.090
_refine_ls_R_factor_all 0.0424
_refine_ls_R_factor_gt 0.0368
_refine_ls_shift/su_max 0.002
_refine_ls_shift/su_mean 0.000
_refine_ls_structure_factor_coef Fsqd
_refine_ls_weighting_details 'calc w=1/[\s^2^(Fo^2^)+(0.0576P)^2^+0.4358P] where P=(Fo^2^+2Fc^2^)/3'
_refine_ls_weighting_scheme calc
_refine_ls_wR_factor_gt 0.1041
_refine_ls_wR_factor_ref 0.1099
_reflns_number_gt 1870
_reflns_number_total 2206
_reflns_threshold_expression I>2\s(I)
_cod_data_source_file hg2352.cif
_cod_data_source_block I
_cod_depositor_comments
;
The following automatic conversions were performed:
'_symmetry_cell_setting' value 'Orthorhombic' changed to 'orthorhombic'
according to '/home/saulius/struct/CIF-dictionaries/cif_core.dic'
dictionary named 'cif_core.dic' version 2.4.1 from 2010-06-29.

Automatic conversion script
Id: cif_fix_enum 1527 2010-12-29 10:47:43Z saulius 

The following automatic conversions were performed:

'_symmetry_cell_setting' value 'Orthorhombic' changed to
'orthorhombic' according to
/home/saulius/struct/CIF-dictionaries/cif_core.dic dictionary named
'cif_core.dic' version 2.4.1 from 2010-06-29.

Automatic conversion script
Id: cif_fix_values 1715 2011-07-08 13:25:40Z adriana 
;
_cod_database_code 2217098
_cod_database_fobs_code 2217098

loop_
_symmetry_equiv_pos_as_xyz
'x, y, z'
'-x+1/2, -y, z+1/2'
'-x, y+1/2, -z+1/2'
'x+1/2, -y+1/2, -z'
'-x, -y, -z'
'x-1/2, y, -z-1/2'
'x, -y-1/2, z-1/2'
'-x-1/2, y-1/2, z'

loop_
_atom_site_type_symbol
_atom_site_label
_atom_site_fract_x
_atom_site_fract_y
_atom_site_fract_z
_atom_site_U_iso_or_equiv
_atom_site_adp_type
_atom_site_calc_flag
_atom_site_refinement_flags
_atom_site_occupancy
O O1 0.98377(12) 0.11865(7) 0.70415(6) 0.0676(4) Uani d . 1
O O2 0.84719(10) 0.19284(6) 0.62123(6) 0.0504(3) Uani d . 1
O O3 1.14302(12) -0.00717(6) 0.44126(6) 0.0628(3) Uani d . 1
N N1 1.16667(12) 0.17432(7) 0.55542(6) 0.0456(3) Uani d . 1
N N2 1.11668(13) 0.09905(7) 0.52543(6) 0.0485(3) Uani d . 1
H H2A 1.0369 0.0782 0.5420 0.058 Uiso calc R 1
C C1 1.26329(16) 0.33271(9) 0.60630(8) 0.0514(4) Uani d . 1
H H1B 1.3104 0.3071 0.5646 0.062 Uiso calc R 1
C C2 1.30914(19) 0.41054(10) 0.63304(9) 0.0616(4) Uani d . 1
H H2B 1.3875 0.4369 0.6096 0.074 Uiso calc R 1
C C3 1.2401(2) 0.44963(10) 0.69408(10) 0.0682(5) Uani d . 1
H H3A 1.2713 0.5024 0.7117 0.082 Uiso calc R 1
C C4 1.1246(2) 0.41045(10) 0.72922(10) 0.0675(5) Uani d . 1
H H4A 1.0776 0.4368 0.7706 0.081 Uiso calc R 1
C C5 1.07824(17) 0.33195(9) 0.70302(8) 0.0538(4) Uani d . 1
H H5A 1.0005 0.3057 0.7271 0.065 Uiso calc R 1
C C6 1.14696(14) 0.29215(8) 0.64113(7) 0.0416(3) Uani d . 1
C C7 1.09697(14) 0.20901(8) 0.61165(7) 0.0405(3) Uani d . 1
C C8 0.97033(15) 0.16787(8) 0.65146(7) 0.0422(3) Uani d . 1
C C9 0.71683(16) 0.15866(11) 0.65747(9) 0.0574(4) Uani d . 1
H H9A 0.7085 0.1788 0.7108 0.069 Uiso calc R 1
H H9B 0.7202 0.0971 0.6582 0.069 Uiso calc R 1
C C10 0.5936(2) 0.18798(17) 0.61093(13) 0.1044(9) Uani d . 1
H H10A 0.5062 0.1667 0.6334 0.157 Uiso calc R 1
H H10B 0.6029 0.1675 0.5584 0.157 Uiso calc R 1
H H10C 0.5914 0.2489 0.6107 0.157 Uiso calc R 1
C C11 1.19254(16) 0.05777(9) 0.46999(8) 0.0494(4) Uani d . 1
C C12 1.33423(19) 0.09243(12) 0.44570(12) 0.0758(5) Uani d . 1
H H12A 1.3687 0.0617 0.4011 0.114 Uiso calc R 1
H H12B 1.4015 0.0867 0.4878 0.114 Uiso calc R 1
H H12C 1.3240 0.1513 0.4325 0.114 Uiso calc R 1

loop_
_atom_site_aniso_label
_atom_site_aniso_U_11
_atom_site_aniso_U_22
_atom_site_aniso_U_33
_atom_site_aniso_U_12
_atom_site_aniso_U_13
_atom_site_aniso_U_23
O1 0.0664(7) 0.0730(7) 0.0634(6) -0.0111(6) -0.0089(5) 0.0261(6)
O2 0.0413(6) 0.0526(6) 0.0575(6) 0.0010(4) 0.0043(4) 0.0092(4)
O3 0.0619(7) 0.0551(6) 0.0715(7) -0.0139(5) 0.0159(5) -0.0241(5)
N1 0.0468(6) 0.0391(6) 0.0508(6) -0.0053(5) 0.0006(5) -0.0052(5)
N2 0.0485(7) 0.0406(6) 0.0564(7) -0.0102(5) 0.0089(5) -0.0100(5)
C1 0.0531(8) 0.0463(8) 0.0548(8) -0.0067(6) 0.0027(7) -0.0031(6)
C2 0.0647(10) 0.0519(9) 0.0682(10) -0.0166(8) 0.0005(8) -0.0013(7)
C3 0.0787(12) 0.0473(9) 0.0785(11) -0.0158(8) -0.0044(9) -0.0145(8)
C4 0.0750(11) 0.0591(9) 0.0683(10) -0.0048(8) 0.0055(8) -0.0229(8)
C5 0.0539(9) 0.0521(8) 0.0553(8) -0.0055(7) 0.0032(7) -0.0076(7)
C6 0.0435(7) 0.0372(7) 0.0442(7) 0.0002(5) -0.0062(5) -0.0004(5)
C7 0.0406(7) 0.0372(7) 0.0436(7) -0.0002(5) -0.0036(5) 0.0007(5)
C8 0.0473(8) 0.0376(7) 0.0416(7) -0.0023(5) -0.0030(6) -0.0020(6)
C9 0.0470(9) 0.0641(9) 0.0610(9) -0.0050(7) 0.0153(7) -0.0018(7)
C10 0.0464(11) 0.174(3) 0.0925(14) -0.0096(13) -0.0001(10) 0.0327(15)
C11 0.0495(8) 0.0437(7) 0.0551(8) -0.0041(6) 0.0056(6) -0.0057(6)
C12 0.0617(10) 0.0691(11) 0.0964(13) -0.0160(8) 0.0270(9) -0.0234(10)

loop_
_atom_type_symbol
_atom_type_description
_atom_type_scat_dispersion_real
_atom_type_scat_dispersion_imag
_atom_type_scat_source
C C 0.0033 0.0016 'International Tables Vol C Tables 4.2.6.8 and 6.1.1.4'
H H 0.0000 0.0000 'International Tables Vol C Tables 4.2.6.8 and 6.1.1.4'
N N 0.0061 0.0033 'International Tables Vol C Tables 4.2.6.8 and 6.1.1.4'
O O 0.0106 0.0060 'International Tables Vol C Tables 4.2.6.8 and 6.1.1.4'

loop_
_geom_angle_atom_site_label_1
_geom_angle_atom_site_label_2
_geom_angle_atom_site_label_3
_geom_angle
C8 O2 C9 116.34(11)
C7 N1 N2 118.50(11)
C11 N2 N1 120.12(11)
C11 N2 H2A 119.9
N1 N2 H2A 119.9
C2 C1 C6 120.50(14)
C2 C1 H1B 119.8
C6 C1 H1B 119.8
C3 C2 C1 120.52(15)
C3 C2 H2B 119.7
C1 C2 H2B 119.7
C2 C3 C4 119.78(15)
C2 C3 H3A 120.1
C4 C3 H3A 120.1
C3 C4 C5 120.10(15)
C3 C4 H4A 120.0
C5 C4 H4A 120.0
C4 C5 C6 120.51(15)
C4 C5 H5A 119.7
C6 C5 H5A 119.7
C5 C6 C1 118.59(12)
C5 C6 C7 121.07(12)
C1 C6 C7 120.33(12)
N1 C7 C6 118.33(12)
N1 C7 C8 123.46(11)
C6 C7 C8 118.16(11)
O1 C8 O2 125.51(13)
O1 C8 C7 122.55(12)
O2 C8 C7 111.94(11)
O2 C9 C10 107.46(13)
O2 C9 H9A 110.2
C10 C9 H9A 110.2
O2 C9 H9B 110.2
C10 C9 H9B 110.2
H9A C9 H9B 108.5
C9 C10 H10A 109.5
C9 C10 H10B 109.5
H10A C10 H10B 109.5
C9 C10 H10C 109.5
H10A C10 H10C 109.5
H10B C10 H10C 109.5
O3 C11 N2 119.22(13)
O3 C11 C12 121.86(13)
N2 C11 C12 118.92(13)
C11 C12 H12A 109.5
C11 C12 H12B 109.5
H12A C12 H12B 109.5
C11 C12 H12C 109.5
H12A C12 H12C 109.5
H12B C12 H12C 109.5

loop_
_geom_bond_atom_site_label_1
_geom_bond_atom_site_label_2
_geom_bond_distance
O1 C8 1.1964(16)
O2 C8 1.3173(16)
O2 C9 1.4650(17)
O3 C11 1.2251(16)
N1 C7 1.2832(17)
N1 N2 1.3733(15)
N2 C11 1.3501(18)
N2 H2A 0.8600
C1 C2 1.377(2)
C1 C6 1.391(2)
C1 H1B 0.9300
C2 C3 1.373(2)
C2 H2B 0.9300
C3 C4 1.378(2)
C3 H3A 0.9300
C4 C5 1.384(2)
C4 H4A 0.9300
C5 C6 1.3878(19)
C5 H5A 0.9300
C6 C7 1.4787(18)
C7 C8 1.5078(19)
C9 C10 1.471(2)
C9 H9A 0.9700
C9 H9B 0.9700
C10 H10A 0.9600
C10 H10B 0.9600
C10 H10C 0.9600
C11 C12 1.486(2)
C12 H12A 0.9600
C12 H12B 0.9600
C12 H12C 0.9600

loop_
_geom_hbond_atom_site_label_D
_geom_hbond_atom_site_label_H
_geom_hbond_atom_site_label_A
_geom_hbond_site_symmetry_A
_geom_hbond_distance_DH
_geom_hbond_distance_HA
_geom_hbond_distance_DA
_geom_hbond_angle_DHA
N2 H2A O3 5_756 0.86 2.03 2.8737(16) 165.3
C9 H9B O3 5_756 0.97 2.55 3.2023(19) 124.2

loop_
_geom_torsion_atom_site_label_1
_geom_torsion_atom_site_label_2
_geom_torsion_atom_site_label_3
_geom_torsion_atom_site_label_4
_geom_torsion
C7 N1 N2 C11 -175.43(12)
C6 C1 C2 C3 -0.5(2)
C1 C2 C3 C4 0.4(3)
C2 C3 C4 C5 0.0(3)
C3 C4 C5 C6 -0.3(3)
C4 C5 C6 C1 0.2(2)
C4 C5 C6 C7 -178.90(14)
C2 C1 C6 C5 0.2(2)
C2 C1 C6 C7 179.29(13)
N2 N1 C7 C6 -177.00(11)
N2 N1 C7 C8 5.56(19)
C5 C6 C7 N1 -178.46(12)
C1 C6 C7 N1 2.49(19)
C5 C6 C7 C8 -0.87(19)
C1 C6 C7 C8 -179.93(12)
C9 O2 C8 O1 1.9(2)
C9 O2 C8 C7 -178.08(11)
N1 C7 C8 O1 85.17(18)
C6 C7 C8 O1 -92.28(16)
N1 C7 C8 O2 -94.86(15)
C6 C7 C8 O2 87.69(14)
C8 O2 C9 C10 -174.94(15)
N1 N2 C11 O3 -176.56(13)
N1 N2 C11 C12 3.6(2)

loop_
_cod_related_entry_id
_cod_related_entry_database
_cod_related_entry_code
1 ChemSpider 21195805
